data_7038046
loop_
_publ_author_name
'Al-Yasari, Ahmed'
'Van Steerteghem, Nick'
'El Moll, Hani'
'Clays, Koen'
'Fielden, John'

_publ_section_title
;
 Donor-acceptor organo-imido polyoxometalates: high transparency, high
 activity redox-active NLO chromophores.
;
_journal_issue 7
_journal_name_full 'Dalton transactions (Cambridge, England : 2003)'
_journal_page_first 2818
_journal_page_last 2822
_journal_paper_doi 10.1039/c6dt00115g
_journal_volume 45
_journal_year 2016
_chemical_formula_moiety 'C18 H12 Mo6 N2 O18, 2(C16 H36 N)'
_chemical_formula_sum 'C50 H84 Mo6 N4 O18'
_chemical_formula_weight 1604.85
_space_group_crystal_system orthorhombic
_space_group_IT_number 19
_space_group_name_Hall 'P 2ac 2ab'
_space_group_name_H-M_alt 'P 21 21 21'
_symmetry_space_group_name_Hall 'P 2ac 2ab'
_symmetry_space_group_name_H-M 'P 21 21 21'
_atom_sites_solution_hydrogens geom
_atom_sites_solution_primary direct
_atom_sites_solution_secondary difmap
_audit_creation_method SHELXL-2014/7
_audit_update_record
;
2015-09-29 deposited with the CCDC.
2016-01-18 downloaded from the CCDC.
;
_cell_angle_alpha 90
_cell_angle_beta 90
_cell_angle_gamma 90
_cell_formula_units_Z 4
_cell_length_a 17.5590(11)
_cell_length_b 17.7832(13)
_cell_length_c 19.6079(14)
_cell_measurement_reflns_used 30611
_cell_measurement_temperature 100(2)
_cell_measurement_theta_max 27.5
_cell_measurement_theta_min 2.3
_cell_volume 6122.7(7)
_computing_cell_refinement
;
CrystalClear-SM Expert 3.1 b27 (Rigaku, 2012)
;
_computing_data_collection
;
CrystalClear-SM Expert 3.1 b27 (Rigaku, 2012)
;
_computing_data_reduction
;
CrystalClear-SM Expert 3.1 b27 (Rigaku, 2012)
;
_computing_molecular_graphics 'ORTEP-3 (Farrugia, 2008)'
_computing_publication_material 'SHELXL-2014/7 (Sheldrick, 2014)'
_computing_structure_refinement 'SHELXL-2014/7 (Sheldrick, 2014)'
_computing_structure_solution 'SHELXS-97 (Sheldrick, 1990)'
_diffrn_ambient_temperature 100(2)
_diffrn_detector_area_resol_mean 28.5714
_diffrn_measured_fraction_theta_full 0.997
_diffrn_measured_fraction_theta_max 0.993
_diffrn_measurement_device_type
;
Rigaku Saturn724+ (2x2 bin mode)
;
_diffrn_measurement_method 'profile data from \w scans'
_diffrn_radiation_type MoK\a
_diffrn_radiation_wavelength 0.71073
_diffrn_reflns_av_R_equivalents 0.0827
_diffrn_reflns_av_unetI/netI 0.0993
_diffrn_reflns_laue_measured_fraction_full 0.997
_diffrn_reflns_laue_measured_fraction_max 0.993
_diffrn_reflns_limit_h_max 22
_diffrn_reflns_limit_h_min -21
_diffrn_reflns_limit_k_max 23
_diffrn_reflns_limit_k_min -14
_diffrn_reflns_limit_l_max 25
_diffrn_reflns_limit_l_min -16
_diffrn_reflns_number 42376
_diffrn_reflns_point_group_measured_fraction_full 0.997
_diffrn_reflns_point_group_measured_fraction_max 0.990
_diffrn_reflns_theta_full 25.000
_diffrn_reflns_theta_max 27.576
_diffrn_reflns_theta_min 2.320
_diffrn_source 'fine-focus sealed tube'
_exptl_absorpt_coefficient_mu 1.260
_exptl_absorpt_correction_T_max 0.9875
_exptl_absorpt_correction_T_min 0.8635
_exptl_absorpt_correction_type multi-scan
_exptl_crystal_colour orange
_exptl_crystal_density_diffrn 1.741
_exptl_crystal_density_method 'not measured'
_exptl_crystal_description blade
_exptl_crystal_F_000 3232
_exptl_crystal_size_max 0.120
_exptl_crystal_size_mid 0.060
_exptl_crystal_size_min 0.010
_refine_diff_density_max 0.793
_refine_diff_density_min -0.386
_refine_diff_density_rms 0.115
_refine_ls_abs_structure_details
;
 Flack x determined using 1823 quotients [(I+)-(I-)]/[(I+)+(I-)]
 (Parsons, Flack and Wagner, Acta Cryst. B69 (2013) 249-259).
;
_refine_ls_abs_structure_Flack 0.01(4)
_refine_ls_extinction_method none
_refine_ls_goodness_of_fit_ref 0.914
_refine_ls_hydrogen_treatment constr
_refine_ls_matrix_type full
_refine_ls_number_parameters 771
_refine_ls_number_reflns 14052
_refine_ls_number_restraints 370
_refine_ls_restrained_S_all 0.909
_refine_ls_R_factor_all 0.1717
_refine_ls_R_factor_gt 0.0702
_refine_ls_shift/su_max 0.001
_refine_ls_shift/su_mean 0.000
_refine_ls_structure_factor_coef Fsqd
_refine_ls_weighting_details 'w=1/[\s^2^(Fo^2^)+(0.0906P)^2^] where P=(Fo^2^+2Fc^2^)/3'
_refine_ls_weighting_scheme calc
_refine_ls_wR_factor_gt 0.1543
_refine_ls_wR_factor_ref 0.1956
_reflns_Friedel_coverage 0.826
_reflns_friedel_fraction_full 0.996
_reflns_friedel_fraction_max 0.987
_reflns_number_gt 5819
_reflns_number_total 14052
_reflns_threshold_expression 'I > 2\s(I)'
_cod_data_source_file c6dt00115g2.cif
_cod_data_source_block NBu4-2
_cod_depositor_comments 'Adding full bibliography for 7038045--7038047.cif.'
_cod_database_code 7038046
_shelx_shelxl_version_number 2014/7
_shelx_space_group_comment
;
The symmetry employed for this shelxl refinement is uniquely defined
by the following loop, which should always be used as a source of
symmetry information in preference to the above space-group names.
They are only intended as comments.
;
_shelx_estimated_absorpt_t_min 0.863
_shelx_estimated_absorpt_t_max 0.988

loop_
_space_group_symop_operation_xyz
'x, y, z'
'-x+1/2, -y, z+1/2'
'x+1/2, -y+1/2, -z'
'-x, y+1/2, -z+1/2'

loop_
_atom_site_label
_atom_site_type_symbol
_atom_site_fract_x
_atom_site_fract_y
_atom_site_fract_z
_atom_site_U_iso_or_equiv
_atom_site_adp_type
_atom_site_occupancy
_atom_site_site_symmetry_order
_atom_site_calc_flag
_atom_site_refinement_flags_posn
_atom_site_refinement_flags_adp
_atom_site_refinement_flags_occupancy
_atom_site_disorder_assembly
_atom_site_disorder_group
Mo1 Mo 0.05546(7) 0.48756(9) 0.38645(8) 0.0909(5) Uani 1 1 d . . . . .
Mo2 Mo -0.16688(8) 0.48650(9) 0.51535(10) 0.0999(5) Uani 1 1 d . . . . .
Mo3 Mo -0.04832(8) 0.61706(8) 0.46145(9) 0.0935(5) Uani 1 1 d . . . . .
Mo4 Mo 0.01376(8) 0.47391(10) 0.54674(9) 0.0975(5) Uani 1 1 d . . . . .
Mo5 Mo -0.12674(8) 0.50234(10) 0.35192(9) 0.1073(6) Uani 1 1 d . . . . .
Mo6 Mo -0.06198(9) 0.35713(9) 0.43912(10) 0.0998(6) Uani 1 1 d . . . . .
O1 O -0.1746(7) 0.5136(8) 0.2821(7) 0.131(4) Uani 1 1 d . . . . .
O2 O -0.1050(7) 0.6032(7) 0.3795(6) 0.106(4) Uani 1 1 d . . . . .
O3 O -0.2013(5) 0.5008(6) 0.4255(8) 0.122(5) Uani 1 1 d . . . . .
O4 O -0.0420(6) 0.7101(6) 0.4690(7) 0.111(4) Uani 1 1 d . . . . .
O5 O 0.0063(6) 0.5814(6) 0.5395(6) 0.100(4) Uani 1 1 d . . . . .
O6 O -0.0082(7) 0.3685(6) 0.5203(7) 0.105(4) Uani 1 1 d . . . . .
O7 O -0.0699(7) 0.2636(7) 0.4300(8) 0.123(4) Uani 1 1 d . . . . .
O8 O 0.0916(5) 0.4752(7) 0.4785(6) 0.100(3) Uani 1 1 d . . . . .
O9 O -0.1536(6) 0.3837(6) 0.4912(7) 0.105(4) Uani 1 1 d . . . . .
O10 O -0.1388(5) 0.5924(6) 0.5094(6) 0.090(3) Uani 1 1 d . . . . .
O11 O -0.2498(6) 0.4869(7) 0.5603(7) 0.120(4) Uani 1 1 d . . . . .
O12 O -0.0914(6) 0.4758(6) 0.5813(6) 0.105(4) Uani 1 1 d . . . . .
O13 O -0.0546(5) 0.4871(6) 0.4514(5) 0.084(3) Uani 1 1 d . . . . .
O14 O -0.0208(7) 0.4992(7) 0.3210(6) 0.106(4) Uani 1 1 d . . . . .
O15 O 0.1371(6) 0.4850(8) 0.3430(7) 0.113(4) Uani 1 1 d . . . . .
O16 O -0.1170(6) 0.3937(7) 0.3628(7) 0.115(4) Uani 1 1 d . . . . .
O17 O 0.0410(6) 0.5905(7) 0.4093(6) 0.096(3) Uani 1 1 d . . . . .
O18 O 0.0282(6) 0.3820(7) 0.3897(7) 0.105(4) Uani 1 1 d . . . . .
N1 N 0.0666(9) 0.4618(9) 0.6206(8) 0.105(5) Uani 1 1 d . . . . .
C1 C 0.1007(11) 0.4457(12) 0.6789(12) 0.111(6) Uani 1 1 d . . . . .
C2 C 0.0732(14) 0.3863(16) 0.7201(16) 0.188(13) Uani 1 1 d . . . . .
H2 H 0.0292 0.3591 0.7066 0.226 Uiso 1 1 calc R U . . .
C3 C 0.1099(17) 0.3680(16) 0.7795(15) 0.180(12) Uani 1 1 d . . . . .
H3 H 0.0887 0.3280 0.8053 0.215 Uiso 1 1 calc R U . . .
C4 C 0.1708(11) 0.3995(13) 0.8044(11) 0.112(6) Uani 1 1 d . . . . .
C5 C 0.2011(12) 0.4599(13) 0.7655(12) 0.128(7) Uani 1 1 d . . . . .
H5 H 0.2452 0.4859 0.7806 0.153 Uiso 1 1 calc R U . . .
C6 C 0.1651(11) 0.4810(12) 0.7042(11) 0.118(6) Uani 1 1 d . . . . .
H6 H 0.1860 0.5216 0.6789 0.141 Uiso 1 1 calc R U . . .
C7 C 0.2065(13) 0.3748(14) 0.8659(13) 0.122(7) Uani 1 1 d . . . . .
C8 C 0.2330(12) 0.3502(12) 0.9192(12) 0.112(6) Uani 1 1 d . . . . .
C9 C 0.2629(12) 0.3144(12) 0.9797(10) 0.108(6) Uani 1 1 d . . . . .
C10 C 0.2204(11) 0.2549(13) 1.0060(11) 0.111(6) Uani 1 1 d . . . . .
H10 H 0.1747 0.2386 0.9848 0.133 Uiso 1 1 calc R U . . .
C11 C 0.2471(12) 0.2218(13) 1.0623(12) 0.117(6) Uani 1 1 d . . . . .
H11 H 0.2195 0.1806 1.0807 0.140 Uiso 1 1 calc R U . . .
C12 C 0.3133(12) 0.2447(11) 1.0953(13) 0.118(7) Uani 1 1 d . . . . .
C13 C 0.3524(12) 0.3034(13) 1.0714(12) 0.111(6) Uani 1 1 d . . . . .
H13 H 0.3962 0.3209 1.0950 0.134 Uiso 1 1 calc R U . . .
C14 C 0.3291(11) 0.3385(12) 1.0125(14) 0.117(7) Uani 1 1 d . . . . .
H14 H 0.3580 0.3789 0.9941 0.140 Uiso 1 1 calc R U . . .
N2 N 0.3350(8) 0.2093(11) 1.1573(10) 0.138(6) Uani 1 1 d D U . . .
C15 C 0.3899(14) 0.2369(17) 1.2035(14) 0.216(12) Uani 1 1 d D U . . .
H15 H 0.4183 0.2820 1.1983 0.259 Uiso 1 1 calc R U . . .
C16 C 0.3950(14) 0.1891(19) 1.2555(13) 0.230(13) Uani 1 1 d D U . . .
H16 H 0.4277 0.1943 1.2938 0.276 Uiso 1 1 calc R U . . .
C17 C 0.3427(16) 0.1279(15) 1.2438(12) 0.194(10) Uani 1 1 d D U . . .
H17 H 0.3350 0.0856 1.2726 0.233 Uiso 1 1 calc R U . . .
C18 C 0.3073(15) 0.1417(15) 1.1851(13) 0.173(9) Uani 1 1 d D U . . .
H18 H 0.2692 0.1108 1.1651 0.207 Uiso 1 1 calc R U . . .
N3 N 0.1006(9) 0.8336(9) 0.3436(7) 0.101(4) Uani 1 1 d . . . . .
C19 C 0.1310(17) 0.6168(13) 0.1793(11) 0.158(10) Uani 1 1 d . . . . .
H19A H 0.0965 0.6408 0.1466 0.236 Uiso 1 1 calc R U . . .
H19B H 0.1255 0.5621 0.1764 0.236 Uiso 1 1 calc R U . . .
H19C H 0.1837 0.6308 0.1685 0.236 Uiso 1 1 calc R U . . .
C20 C 0.1120(15) 0.6423(11) 0.2494(11) 0.127(7) Uani 1 1 d . . . . .
H20A H 0.1488 0.6200 0.2819 0.152 Uiso 1 1 calc R U . . .
H20B H 0.0606 0.6238 0.2616 0.152 Uiso 1 1 calc R U . . .
C21 C 0.1138(14) 0.7289(11) 0.2565(11) 0.122(7) Uani 1 1 d . . . . .
H21A H 0.1629 0.7484 0.2390 0.147 Uiso 1 1 calc R U . . .
H21B H 0.0723 0.7512 0.2290 0.147 Uiso 1 1 calc R U . . .
C22 C 0.1043(11) 0.7514(11) 0.3307(10) 0.103(5) Uani 1 1 d . . . . .
H22A H 0.0571 0.7280 0.3483 0.123 Uiso 1 1 calc R U . . .
H22B H 0.1474 0.7303 0.3570 0.123 Uiso 1 1 calc R U . . .
C23 C 0.1693(11) 0.8740(11) 0.3173(10) 0.107(6) Uani 1 1 d . . . . .
H23A H 0.1650 0.9274 0.3311 0.128 Uiso 1 1 calc R U . . .
H23B H 0.1675 0.8725 0.2669 0.128 Uiso 1 1 calc R U . . .
C24 C 0.2466(10) 0.8462(13) 0.3394(11) 0.119(6) Uani 1 1 d . . . . .
H24A H 0.2507 0.8484 0.3897 0.143 Uiso 1 1 calc R U . . .
H24B H 0.2533 0.7932 0.3250 0.143 Uiso 1 1 calc R U . . .
C25 C 0.3068(12) 0.8936(14) 0.3080(12) 0.127(7) Uani 1 1 d . . . . .
H25A H 0.3035 0.9451 0.3270 0.152 Uiso 1 1 calc R U . . .
H25B H 0.2978 0.8968 0.2583 0.152 Uiso 1 1 calc R U . . .
C26 C 0.3872(14) 0.8621(16) 0.3209(11) 0.155(9) Uani 1 1 d . . . . .
H26A H 0.3958 0.8574 0.3701 0.232 Uiso 1 1 calc R U . . .
H26B H 0.4252 0.8963 0.3014 0.232 Uiso 1 1 calc R U . . .
H26C H 0.3919 0.8126 0.2994 0.232 Uiso 1 1 calc R U . . .
C27 C 0.077(3) 1.000(2) 0.555(3) 0.22(2) Uani 0.60(4) 1 d D U P A 1
H27A H 0.1067 1.0327 0.5254 0.335 Uiso 0.60(4) 1 calc R U P A 1
H27B H 0.0981 1.0016 0.6016 0.335 Uiso 0.60(4) 1 calc R U P A 1
H27C H 0.0239 1.0164 0.5562 0.335 Uiso 0.60(4) 1 calc R U P A 1
C28 C 0.081(4) 0.916(2) 0.528(2) 0.150(12) Uani 0.60(4) 1 d D U P A 1
H28A H 0.0348 0.8876 0.5410 0.180 Uiso 0.60(4) 1 calc R U P A 1
H28B H 0.1262 0.8897 0.5465 0.180 Uiso 0.60(4) 1 calc R U P A 1
C29 C 0.087(4) 0.9214(18) 0.447(2) 0.133(10) Uani 0.60(4) 1 d D U P A 1
H29A H 0.0403 0.9446 0.4278 0.159 Uiso 0.60(4) 1 calc R U P A 1
H29B H 0.1313 0.9526 0.4336 0.159 Uiso 0.60(4) 1 calc R U P A 1
C30 C 0.0962(13) 0.8426(13) 0.4203(12) 0.131(6) Uani 0.60(4) 1 d D U P A 1
H30A H 0.0529 0.8122 0.4370 0.157 Uiso 0.60(4) 1 calc R U P A 1
H30B H 0.1432 0.8212 0.4403 0.157 Uiso 0.60(4) 1 calc R U P A 1
C27B C 0.028(3) 0.887(3) 0.565(3) 0.15(2) Uani 0.40(4) 1 d D U P A 2
H27D H 0.0334 0.8325 0.5573 0.229 Uiso 0.40(4) 1 calc R U P A 2
H27E H -0.0232 0.9025 0.5494 0.229 Uiso 0.40(4) 1 calc R U P A 2
H27F H 0.0334 0.8980 0.6133 0.229 Uiso 0.40(4) 1 calc R U P A 2
C28B C 0.091(5) 0.931(4) 0.522(3) 0.144(13) Uani 0.40(4) 1 d D U P A 2
H28C H 0.0901 0.9849 0.5340 0.173 Uiso 0.40(4) 1 calc R U P A 2
H28D H 0.1421 0.9106 0.5329 0.173 Uiso 0.40(4) 1 calc R U P A 2
C29B C 0.073(6) 0.920(2) 0.443(3) 0.134(11) Uani 0.40(4) 1 d D U P A 2
H29C H 0.0177 0.9270 0.4354 0.160 Uiso 0.40(4) 1 calc R U P A 2
H29D H 0.1007 0.9582 0.4166 0.160 Uiso 0.40(4) 1 calc R U P A 2
C30B C 0.0962(13) 0.8426(13) 0.4203(12) 0.131(6) Uani 0.40(4) 1 d D U P A 2
H30C H 0.0593 0.8056 0.4385 0.157 Uiso 0.40(4) 1 calc R U P A 2
H30D H 0.1467 0.8307 0.4400 0.157 Uiso 0.40(4) 1 calc R U P A 2
C31 C -0.1876(11) 0.8447(15) 0.2987(12) 0.145(8) Uani 1 1 d . . . . .
H31A H -0.1901 0.7897 0.2959 0.217 Uiso 1 1 calc R U . . .
H31B H -0.2230 0.8667 0.2657 0.217 Uiso 1 1 calc R U . . .
H31C H -0.2016 0.8608 0.3448 0.217 Uiso 1 1 calc R U . . .
C32 C -0.1091(13) 0.8700(14) 0.2833(12) 0.135(8) Uani 1 1 d . . . . .
H32A H -0.1070 0.9252 0.2888 0.162 Uiso 1 1 calc R U . . .
H32B H -0.0983 0.8587 0.2348 0.162 Uiso 1 1 calc R U . . .
C33 C -0.0456(12) 0.8347(12) 0.3271(12) 0.129(7) Uani 1 1 d . . . . .
H33A H -0.0559 0.8448 0.3759 0.155 Uiso 1 1 calc R U . . .
H33B H -0.0452 0.7796 0.3204 0.155 Uiso 1 1 calc R U . . .
C34 C 0.0322(10) 0.8668(12) 0.3081(11) 0.114(6) Uani 1 1 d . . . . .
H34A H 0.0392 0.8605 0.2584 0.137 Uiso 1 1 calc R U . . .
H34B H 0.0314 0.9215 0.3176 0.137 Uiso 1 1 calc R U . . .
C35 C 0.581(3) 0.402(2) 0.657(3) 0.31(2) Uani 1 1 d D U . . .
H35A H 0.6095 0.4350 0.6872 0.469 Uiso 1 1 calc R U . . .
H35B H 0.5265 0.4042 0.6685 0.469 Uiso 1 1 calc R U . . .
H35C H 0.5877 0.4183 0.6094 0.469 Uiso 1 1 calc R U . . .
C36 C 0.610(2) 0.319(2) 0.665(2) 0.255(16) Uani 1 1 d D U . . .
H36A H 0.5689 0.2838 0.6518 0.306 Uiso 1 1 calc R U . . .
H36B H 0.6236 0.3098 0.7129 0.306 Uiso 1 1 calc R U . . .
C37 C 0.681(2) 0.307(2) 0.618(2) 0.239(14) Uani 1 1 d . U . . .
H37A H 0.6751 0.3355 0.5749 0.287 Uiso 1 1 calc R U . . .
H37B H 0.7275 0.3252 0.6413 0.287 Uiso 1 1 calc R U . . .
C38 C 0.6884(16) 0.2226(18) 0.6025(17) 0.185(10) Uani 1 1 d . U . . .
H38A H 0.6378 0.2038 0.5880 0.222 Uiso 1 1 calc R U . B 1
H38B H 0.7017 0.1965 0.6455 0.222 Uiso 1 1 calc R U . B 1
N4 N 0.7477(11) 0.1998(14) 0.5472(13) 0.163(8) Uani 0.30(4) 1 d D . P C 1
C39 C 0.742(4) 0.243(4) 0.480(2) 0.178(17) Uani 0.30(4) 1 d D U P C 1
H39A H 0.7355 0.2970 0.4904 0.214 Uiso 0.30(4) 1 calc R U P C 1
H39B H 0.7914 0.2378 0.4556 0.214 Uiso 0.30(4) 1 calc R U P C 1
C40 C 0.684(6) 0.222(7) 0.434(4) 0.186(16) Uani 0.30(4) 1 d D U P C 1
H40A H 0.6333 0.2290 0.4554 0.223 Uiso 0.30(4) 1 calc R U P C 1
H40B H 0.6894 0.1686 0.4208 0.223 Uiso 0.30(4) 1 calc R U P C 1
C41 C 0.691(4) 0.271(8) 0.373(4) 0.197(18) Uani 0.30(4) 1 d D U P C 1
H41A H 0.7114 0.3210 0.3863 0.236 Uiso 0.30(4) 1 calc R U P C 1
H41B H 0.7273 0.2484 0.3399 0.236 Uiso 0.30(4) 1 calc R U P C 1
C42 C 0.616(3) 0.281(4) 0.339(4) 0.23(3) Uani 0.30(4) 1 d D U P C 1
H42A H 0.5761 0.2594 0.3684 0.345 Uiso 0.30(4) 1 calc R U P C 1
H42B H 0.6160 0.2556 0.2951 0.345 Uiso 0.30(4) 1 calc R U P C 1
H42C H 0.6058 0.3348 0.3327 0.345 Uiso 0.30(4) 1 calc R U P C 1
N4B N 0.7477(11) 0.1998(14) 0.5472(13) 0.163(8) Uani 0.70(4) 1 d D . P C 2
C39B C 0.728(2) 0.243(3) 0.4813(18) 0.174(12) Uani 0.70(4) 1 d D U P C 2
H39C H 0.7347 0.2970 0.4904 0.209 Uiso 0.70(4) 1 calc R U P C 2
H39D H 0.7665 0.2285 0.4463 0.209 Uiso 0.70(4) 1 calc R U P C 2
C40B C 0.655(2) 0.231(3) 0.453(2) 0.192(14) Uani 0.70(4) 1 d D U P C 2
H40C H 0.6158 0.2493 0.4854 0.230 Uiso 0.70(4) 1 calc R U P C 2
H40D H 0.6466 0.1772 0.4446 0.230 Uiso 0.70(4) 1 calc R U P C 2
C41B C 0.651(3) 0.274(3) 0.389(3) 0.197(15) Uani 0.70(4) 1 d D U P C 2
H41C H 0.6014 0.2621 0.3669 0.237 Uiso 0.70(4) 1 calc R U P C 2
H41D H 0.6916 0.2558 0.3584 0.237 Uiso 0.70(4) 1 calc R U P C 2
C42B C 0.657(3) 0.356(3) 0.396(2) 0.207(17) Uani 0.70(4) 1 d D U P C 2
H42D H 0.6369 0.3711 0.4406 0.310 Uiso 0.70(4) 1 calc R U P C 2
H42E H 0.6287 0.3803 0.3597 0.310 Uiso 0.70(4) 1 calc R U P C 2
H42F H 0.7112 0.3702 0.3933 0.310 Uiso 0.70(4) 1 calc R U P C 2
C43 C 0.7360(18) 0.1156(18) 0.540(2) 0.239(15) Uani 1 1 d D U . . .
H43A H 0.6867 0.1048 0.5175 0.287 Uiso 1 1 calc R U . C 1
H43B H 0.7366 0.0910 0.5852 0.287 Uiso 1 1 calc R U . C 1
C44 C 0.805(2) 0.0860(19) 0.494(2) 0.286(16) Uani 1 1 d D U . . .
H44A H 0.8045 0.1098 0.4484 0.343 Uiso 1 1 calc R U . . .
H44B H 0.8548 0.0966 0.5161 0.343 Uiso 1 1 calc R U . . .
C45 C 0.792(2) 0.0019(18) 0.489(2) 0.280(16) Uani 1 1 d D U . . .
H45A H 0.7446 -0.0072 0.4621 0.335 Uiso 1 1 calc R U . . .
H45B H 0.7841 -0.0191 0.5349 0.335 Uiso 1 1 calc R U . . .
C46 C 0.859(2) -0.0386(18) 0.4538(16) 0.274(19) Uani 1 1 d D U . . .
H46A H 0.8833 -0.0044 0.4211 0.411 Uiso 1 1 calc R U . . .
H46B H 0.8405 -0.0833 0.4298 0.411 Uiso 1 1 calc R U . . .
H46C H 0.8964 -0.0536 0.4884 0.411 Uiso 1 1 calc R U . . .
C47 C 0.966(3) 0.097(4) 0.686(3) 0.47(4) Uani 1 1 d D U . . .
H47A H 0.9877 0.0542 0.6612 0.711 Uiso 1 1 calc R U . . .
H47B H 0.9224 0.0811 0.7126 0.711 Uiso 1 1 calc R U . . .
H47C H 1.0052 0.1186 0.7161 0.711 Uiso 1 1 calc R U . . .
C48 C 0.941(2) 0.158(3) 0.633(3) 0.37(2) Uani 1 1 d D U . . .
H48A H 0.9566 0.1427 0.5871 0.447 Uiso 1 1 calc R U . . .
H48B H 0.9669 0.2063 0.6441 0.447 Uiso 1 1 calc R U . . .
C49 C 0.8529(18) 0.171(3) 0.634(2) 0.331(19) Uani 1 1 d D U . . .
H49A H 0.8267 0.1219 0.6344 0.397 Uiso 1 1 calc R U . . .
H49B H 0.8387 0.1979 0.6769 0.397 Uiso 1 1 calc R U . . .
C50 C 0.8267(17) 0.217(2) 0.5737(18) 0.269(18) Uani 1 1 d . U . . .
H50A H 0.8634 0.2085 0.5361 0.323 Uiso 1 1 calc R U . C 1
H50B H 0.8289 0.2705 0.5861 0.323 Uiso 1 1 calc R U . C 1

loop_
_atom_site_aniso_label
_atom_site_aniso_U_11
_atom_site_aniso_U_22
_atom_site_aniso_U_33
_atom_site_aniso_U_23
_atom_site_aniso_U_13
_atom_site_aniso_U_12
Mo1 0.0701(7) 0.0957(10) 0.1069(11) -0.0015(9) 0.0135(8) 0.0030(8)
Mo2 0.0684(8) 0.0921(10) 0.1392(14) -0.0233(10) 0.0243(9) -0.0096(8)
Mo3 0.0765(9) 0.0795(10) 0.1244(14) -0.0088(9) 0.0087(9) -0.0022(7)
Mo4 0.0817(9) 0.1084(12) 0.1025(12) -0.0072(9) -0.0041(8) 0.0040(8)
Mo5 0.0837(9) 0.1167(14) 0.1215(13) -0.0295(11) -0.0170(9) 0.0190(9)
Mo6 0.0846(10) 0.0787(10) 0.1361(15) -0.0176(9) 0.0193(10) -0.0047(7)
O1 0.115(8) 0.126(10) 0.151(12) -0.031(9) -0.001(9) 0.031(8)
O2 0.106(8) 0.102(8) 0.109(9) 0.011(7) 0.019(7) 0.029(7)
O3 0.046(5) 0.095(8) 0.225(14) -0.044(9) -0.001(7) 0.003(5)
O4 0.099(8) 0.091(8) 0.142(10) -0.004(7) 0.017(8) -0.001(6)
O5 0.069(6) 0.117(9) 0.112(9) -0.024(7) 0.001(6) -0.016(6)
O6 0.101(8) 0.098(8) 0.116(9) 0.008(7) 0.030(7) 0.013(6)
O7 0.107(8) 0.109(9) 0.153(11) -0.016(8) 0.028(9) -0.019(7)
O8 0.072(6) 0.124(9) 0.104(8) -0.015(7) -0.008(6) -0.011(6)
O9 0.089(7) 0.086(8) 0.142(11) -0.019(7) 0.023(7) -0.030(6)
O10 0.076(6) 0.095(8) 0.098(8) -0.014(6) -0.003(6) 0.005(5)
O11 0.087(7) 0.100(8) 0.172(12) -0.033(9) 0.025(7) -0.023(6)
O12 0.107(8) 0.083(7) 0.125(9) -0.003(7) 0.040(7) -0.011(6)
O13 0.066(5) 0.077(6) 0.110(7) -0.019(5) 0.001(5) -0.007(5)
O14 0.124(8) 0.095(8) 0.101(8) -0.018(7) 0.024(7) -0.008(7)
O15 0.088(7) 0.114(9) 0.136(10) 0.001(8) 0.006(7) 0.003(7)
O16 0.068(6) 0.126(10) 0.151(11) -0.065(9) 0.012(7) -0.021(6)
O17 0.088(7) 0.118(9) 0.081(8) 0.009(6) 0.011(6) -0.015(6)
O18 0.092(7) 0.108(9) 0.114(9) -0.022(7) 0.009(7) 0.023(6)
N1 0.110(10) 0.127(12) 0.078(10) -0.005(9) -0.013(9) 0.017(9)
C1 0.091(13) 0.121(16) 0.120(18) -0.003(14) 0.012(13) -0.005(11)
C2 0.17(2) 0.22(3) 0.17(3) 0.04(2) -0.05(2) -0.10(2)
C3 0.19(3) 0.21(3) 0.13(2) 0.05(2) -0.03(2) -0.07(2)
C4 0.089(12) 0.154(19) 0.093(15) -0.008(14) -0.012(12) -0.025(13)
C5 0.115(14) 0.137(18) 0.131(19) 0.035(15) -0.005(15) -0.009(13)
C6 0.094(12) 0.136(16) 0.122(16) 0.019(14) -0.003(12) -0.010(13)
C7 0.130(17) 0.138(19) 0.100(17) -0.008(15) -0.003(15) -0.025(13)
C8 0.117(15) 0.118(16) 0.101(17) 0.002(14) 0.004(13) -0.038(12)
C9 0.115(15) 0.139(17) 0.071(13) 0.004(12) 0.024(12) -0.006(13)
C10 0.110(13) 0.142(17) 0.081(14) 0.018(13) 0.006(12) -0.037(13)
C11 0.104(14) 0.145(18) 0.101(16) 0.003(14) 0.020(12) -0.028(13)
C12 0.108(14) 0.094(14) 0.15(2) 0.007(14) 0.014(15) -0.023(12)
C13 0.109(15) 0.119(16) 0.106(16) 0.003(13) 0.003(13) -0.004(12)
C14 0.077(11) 0.111(14) 0.16(2) 0.006(15) 0.023(13) -0.025(10)
N2 0.095(10) 0.176(16) 0.144(15) 0.011(12) -0.025(11) -0.006(11)
C15 0.19(2) 0.26(3) 0.20(3) 0.049(19) -0.085(19) -0.063(19)
C16 0.21(3) 0.29(3) 0.19(2) 0.06(2) -0.09(2) -0.05(2)
C17 0.24(3) 0.20(2) 0.139(19) 0.016(16) -0.046(19) -0.016(19)
C18 0.20(2) 0.18(2) 0.140(19) 0.012(16) -0.032(16) -0.032(16)
N3 0.111(11) 0.116(12) 0.074(10) 0.011(9) 0.005(8) -0.011(9)
C19 0.25(3) 0.120(17) 0.102(17) -0.037(14) 0.000(18) 0.023(18)
C20 0.162(19) 0.099(15) 0.120(17) -0.016(13) -0.010(15) 0.002(13)
C21 0.150(17) 0.098(15) 0.118(18) 0.005(13) -0.019(14) 0.010(13)
C22 0.107(13) 0.103(14) 0.099(15) 0.003(11) -0.017(11) 0.002(10)
C23 0.103(13) 0.116(14) 0.101(14) 0.008(11) -0.010(11) -0.017(12)
C24 0.103(14) 0.154(18) 0.099(14) -0.018(13) 0.002(11) -0.029(13)
C25 0.098(14) 0.16(2) 0.123(18) -0.019(15) 0.000(13) -0.015(14)
C26 0.15(2) 0.22(3) 0.092(15) -0.007(16) 0.007(15) -0.05(2)
C27 0.26(5) 0.21(3) 0.20(4) -0.08(3) -0.02(4) 0.00(4)
C28 0.15(2) 0.17(2) 0.133(17) 0.003(18) 0.00(2) -0.01(2)
C29 0.12(2) 0.150(17) 0.127(17) -0.006(17) -0.016(18) -0.023(17)
C30 0.123(13) 0.143(14) 0.127(15) 0.008(12) -0.016(12) -0.018(12)
C27B 0.18(5) 0.15(4) 0.13(3) -0.02(3) 0.04(3) 0.01(3)
C28B 0.14(3) 0.15(3) 0.13(2) 0.00(2) -0.01(2) -0.02(2)
C29B 0.13(3) 0.15(2) 0.125(19) 0.00(2) 0.01(2) -0.01(2)
C30B 0.123(13) 0.143(14) 0.127(15) 0.008(12) -0.016(12) -0.018(12)
C31 0.090(13) 0.20(2) 0.14(2) 0.012(18) 0.003(13) -0.010(14)
C32 0.125(17) 0.16(2) 0.118(17) 0.011(15) -0.023(14) 0.001(15)
C33 0.134(18) 0.113(15) 0.141(18) 0.020(14) 0.004(15) 0.006(13)
C34 0.099(13) 0.134(16) 0.108(15) 0.023(12) -0.009(11) -0.019(12)
C35 0.36(5) 0.23(3) 0.35(5) -0.04(4) 0.08(5) -0.05(3)
C36 0.27(4) 0.20(2) 0.29(4) -0.06(3) 0.07(3) -0.10(3)
C37 0.24(3) 0.20(2) 0.27(3) -0.01(3) 0.05(2) -0.09(2)
C38 0.136(18) 0.20(2) 0.22(3) 0.00(2) -0.01(2) -0.064(18)
N4 0.118(14) 0.20(2) 0.17(2) -0.016(17) 0.026(15) -0.076(14)
C39 0.15(3) 0.23(4) 0.16(3) 0.04(3) 0.01(3) -0.10(3)
C40 0.16(3) 0.24(3) 0.16(3) 0.03(2) -0.01(3) -0.08(3)
C41 0.19(4) 0.23(4) 0.17(3) 0.04(3) -0.02(3) -0.08(4)
C42 0.22(5) 0.29(6) 0.18(6) 0.02(5) -0.04(4) -0.04(6)
N4B 0.118(14) 0.20(2) 0.17(2) -0.016(17) 0.026(15) -0.076(14)
C39B 0.16(2) 0.23(3) 0.14(2) 0.05(2) -0.009(19) -0.09(2)
C40B 0.15(2) 0.25(3) 0.17(3) 0.01(2) 0.00(2) -0.09(2)
C41B 0.16(3) 0.25(3) 0.18(3) 0.00(2) -0.06(2) -0.05(3)
C42B 0.20(4) 0.25(3) 0.17(3) -0.01(3) -0.01(3) -0.03(4)
C43 0.23(3) 0.21(3) 0.28(4) -0.02(3) 0.09(3) -0.12(2)
C44 0.29(3) 0.27(3) 0.30(4) -0.01(3) 0.11(3) -0.05(3)
C45 0.30(4) 0.25(3) 0.29(4) 0.04(3) 0.08(3) 0.01(3)
C46 0.34(5) 0.25(3) 0.23(4) 0.09(3) 0.13(3) 0.01(3)
C47 0.32(5) 0.77(10) 0.33(6) 0.25(6) -0.10(5) -0.01(5)
C48 0.18(2) 0.62(6) 0.31(4) 0.20(4) -0.06(3) -0.08(4)
C49 0.17(2) 0.55(5) 0.27(3) 0.18(3) -0.04(3) -0.12(3)
C50 0.15(2) 0.45(5) 0.21(3) 0.11(3) -0.04(2) -0.13(3)

loop_
_atom_type_symbol
_atom_type_description
_atom_type_scat_dispersion_real
_atom_type_scat_dispersion_imag
_atom_type_scat_source
C C 0.0033 0.0016 'International Tables Vol C Tables 4.2.6.8 and 6.1.1.4'
H H 0.0000 0.0000 'International Tables Vol C Tables 4.2.6.8 and 6.1.1.4'
Mo Mo -1.6832 0.6857 'International Tables Vol C Tables 4.2.6.8 and 6.1.1.4'
N N 0.0061 0.0033 'International Tables Vol C Tables 4.2.6.8 and 6.1.1.4'
O O 0.0106 0.0060 'International Tables Vol C Tables 4.2.6.8 and 6.1.1.4'

loop_
_geom_angle_atom_site_label_1
_geom_angle_atom_site_label_2
_geom_angle_atom_site_label_3
_geom_angle
O15 Mo1 O14 105.6(5)
O15 Mo1 O17 105.2(6)
O14 Mo1 O17 87.7(5)
O15 Mo1 O8 101.1(5)
O14 Mo1 O8 153.3(4)
O17 Mo1 O8 86.1(5)
O15 Mo1 O18 101.7(6)
O14 Mo1 O18 87.3(5)
O17 Mo1 O18 153.1(4)
O8 Mo1 O18 86.6(5)
O15 Mo1 O13 176.8(5)
O14 Mo1 O13 77.3(4)
O17 Mo1 O13 76.2(4)
O8 Mo1 O13 76.0(4)
O18 Mo1 O13 76.8(4)
O11 Mo2 O12 104.4(6)
O11 Mo2 O3 102.1(6)
O12 Mo2 O3 153.4(4)
O11 Mo2 O9 103.7(5)
O12 Mo2 O9 89.3(5)
O3 Mo2 O9 86.3(5)
O11 Mo2 O10 104.1(5)
O12 Mo2 O10 87.7(5)
O3 Mo2 O10 83.9(5)
O9 Mo2 O10 151.9(4)
O11 Mo2 O13 178.7(6)
O12 Mo2 O13 76.9(4)
O3 Mo2 O13 76.6(4)
O9 Mo2 O13 76.5(4)
O10 Mo2 O13 75.5(4)
O4 Mo3 O10 104.0(5)
O4 Mo3 O2 103.8(6)
O10 Mo3 O2 87.2(5)
O4 Mo3 O5 103.0(6)
O10 Mo3 O5 86.9(5)
O2 Mo3 O5 153.2(5)
O4 Mo3 O17 103.6(5)
O10 Mo3 O17 152.4(5)
O2 Mo3 O17 86.9(5)
O5 Mo3 O17 86.3(5)
O4 Mo3 O13 178.8(5)
O10 Mo3 O13 76.8(4)
O2 Mo3 O13 77.0(4)
O5 Mo3 O13 76.2(4)
O17 Mo3 O13 75.5(4)
N1 Mo4 O8 101.7(6)
N1 Mo4 O5 102.8(7)
O8 Mo4 O5 89.1(5)
N1 Mo4 O12 102.5(6)
O8 Mo4 O12 155.7(5)
O5 Mo4 O12 86.8(5)
N1 Mo4 O6 101.9(7)
O8 Mo4 O6 88.2(5)
O5 Mo4 O6 155.2(5)
O12 Mo4 O6 85.6(5)
N1 Mo4 O13 178.9(6)
O8 Mo4 O13 78.3(4)
O5 Mo4 O13 78.3(5)
O12 Mo4 O13 77.5(4)
O6 Mo4 O13 77.0(5)
O1 Mo5 O2 103.1(6)
O1 Mo5 O3 106.2(6)
O2 Mo5 O3 86.4(5)
O1 Mo5 O16 105.1(6)
O2 Mo5 O16 151.7(5)
O3 Mo5 O16 87.9(5)
O1 Mo5 O14 103.6(6)
O2 Mo5 O14 85.7(5)
O3 Mo5 O14 150.2(5)
O16 Mo5 O14 85.5(5)
O1 Mo5 O13 178.5(6)
O2 Mo5 O13 76.4(4)
O3 Mo5 O13 75.2(4)
O16 Mo5 O13 75.3(5)
O14 Mo5 O13 74.9(4)
O7 Mo6 O6 103.9(6)
O7 Mo6 O16 102.4(6)
O6 Mo6 O16 153.6(5)
O7 Mo6 O18 104.1(5)
O6 Mo6 O18 89.3(5)
O16 Mo6 O18 86.7(5)
O7 Mo6 O9 103.1(5)
O6 Mo6 O9 86.9(5)
O16 Mo6 O9 84.8(5)
O18 Mo6 O9 152.7(5)
O7 Mo6 O13 178.5(5)
O6 Mo6 O13 77.0(4)
O16 Mo6 O13 76.7(4)
O18 Mo6 O13 77.0(4)
O9 Mo6 O13 75.7(4)
Mo3 O2 Mo5 117.7(6)
Mo2 O3 Mo5 118.7(4)
Mo3 O5 Mo4 115.1(6)
Mo6 O6 Mo4 115.1(6)
Mo4 O8 Mo1 114.9(5)
Mo2 O9 Mo6 117.4(5)
Mo3 O10 Mo2 117.7(5)
Mo2 O12 Mo4 115.5(6)
Mo4 O13 Mo1 90.7(3)
Mo4 O13 Mo3 90.4(4)
Mo1 O13 Mo3 90.2(4)
Mo4 O13 Mo6 90.7(4)
Mo1 O13 Mo6 89.6(3)
Mo3 O13 Mo6 178.8(5)
Mo4 O13 Mo2 90.2(4)
Mo1 O13 Mo2 179.1(5)
Mo3 O13 Mo2 89.9(3)
Mo6 O13 Mo2 90.2(4)
Mo4 O13 Mo5 179.3(5)
Mo1 O13 Mo5 89.6(4)
Mo3 O13 Mo5 88.9(4)
Mo6 O13 Mo5 89.9(3)
Mo2 O13 Mo5 89.5(3)
Mo1 O14 Mo5 118.2(6)
Mo6 O16 Mo5 118.1(6)
Mo1 O17 Mo3 118.0(5)
Mo6 O18 Mo1 116.5(5)
C1 N1 Mo4 172.6(16)
N1 C1 C6 125(2)
N1 C1 C2 120(2)
C6 C1 C2 114(2)
C3 C2 C1 120(2)
C3 C2 H2 119.9
C1 C2 H2 119.9
C4 C3 C2 127(3)
C4 C3 H3 116.5
C2 C3 H3 116.5
C3 C4 C5 116(2)
C3 C4 C7 123(2)
C5 C4 C7 121(2)
C6 C5 C4 119(2)
C6 C5 H5 120.3
C4 C5 H5 120.3
C1 C6 C5 123(2)
C1 C6 H6 118.3
C5 C6 H6 118.3
C8 C7 C4 176(2)
C7 C8 C9 175(2)
C10 C9 C14 121(2)
C10 C9 C8 116(2)
C14 C9 C8 123(2)
C11 C10 C9 116.9(19)
C11 C10 H10 121.5
C9 C10 H10 121.5
C10 C11 C12 123(2)
C10 C11 H11 118.4
C12 C11 H11 118.4
C13 C12 C11 120(2)
C13 C12 N2 121(2)
C11 C12 N2 119.5(19)
C12 C13 C14 120(2)
C12 C13 H13 120.1
C14 C13 H13 120.1
C13 C14 C9 119.7(19)
C13 C14 H14 120.2
C9 C14 H14 120.2
C18 N2 C15 107(2)
C18 N2 C12 128.1(19)
C15 N2 C12 125(2)
C16 C15 N2 108(2)
C16 C15 H15 125.8
N2 C15 H15 125.8
C15 C16 C17 108.5(17)
C15 C16 H16 125.8
C17 C16 H16 125.8
C18 C17 C16 107.2(16)
C18 C17 H17 126.4
C16 C17 H17 126.4
C17 C18 N2 109(2)
C17 C18 H18 125.4
N2 C18 H18 125.4
C22 N3 C23 112.3(15)
C22 N3 C34 110.0(15)
C23 N3 C34 107.2(13)
C22 N3 C30 106.0(15)
C23 N3 C30 109.4(15)
C34 N3 C30 112.0(16)
C22 N3 C30B 106.0(15)
C23 N3 C30B 109.4(15)
C34 N3 C30B 112.0(16)
C20 C19 H19A 109.5
C20 C19 H19B 109.5
H19A C19 H19B 109.5
C20 C19 H19C 109.5
H19A C19 H19C 109.5
H19B C19 H19C 109.5
C19 C20 C21 112.4(19)
C19 C20 H20A 109.1
C21 C20 H20A 109.1
C19 C20 H20B 109.1
C21 C20 H20B 109.1
H20A C20 H20B 107.8
C22 C21 C20 110.2(17)
C22 C21 H21A 109.6
C20 C21 H21A 109.6
C22 C21 H21B 109.6
C20 C21 H21B 109.6
H21A C21 H21B 108.1
N3 C22 C21 115.3(15)
N3 C22 H22A 108.4
C21 C22 H22A 108.4
N3 C22 H22B 108.4
C21 C22 H22B 108.4
H22A C22 H22B 107.5
N3 C23 C24 118.0(16)
N3 C23 H23A 107.8
C24 C23 H23A 107.8
N3 C23 H23B 107.8
C24 C23 H23B 107.8
H23A C23 H23B 107.1
C25 C24 C23 109.6(18)
C25 C24 H24A 109.8
C23 C24 H24A 109.8
C25 C24 H24B 109.8
C23 C24 H24B 109.8
H24A C24 H24B 108.2
C24 C25 C26 112(2)
C24 C25 H25A 109.2
C26 C25 H25A 109.2
C24 C25 H25B 109.2
C26 C25 H25B 109.2
H25A C25 H25B 107.9
C25 C26 H26A 109.5
C25 C26 H26B 109.5
H26A C26 H26B 109.5
C25 C26 H26C 109.5
H26A C26 H26C 109.5
H26B C26 H26C 109.5
C28 C27 H27A 109.5
C28 C27 H27B 109.5
H27A C27 H27B 109.5
C28 C27 H27C 109.5
H27A C27 H27C 109.5
H27B C27 H27C 109.5
C27 C28 C29 107(3)
C27 C28 H28A 110.4
C29 C28 H28A 110.4
C27 C28 H28B 110.4
C29 C28 H28B 110.4
H28A C28 H28B 108.6
C30 C29 C28 107(3)
C30 C29 H29A 110.3
C28 C29 H29A 110.3
C30 C29 H29B 110.3
C28 C29 H29B 110.3
H29A C29 H29B 108.6
C29 C30 N3 117(2)
C29 C30 H30A 108.1
N3 C30 H30A 108.1
C29 C30 H30B 108.1
N3 C30 H30B 108.1
H30A C30 H30B 107.3
C28B C27B H27D 109.5
C28B C27B H27E 109.5
H27D C27B H27E 109.5
C28B C27B H27F 109.5
H27D C27B H27F 109.5
H27E C27B H27F 109.5
C29B C28B C27B 108(4)
C29B C28B H28C 110.1
C27B C28B H28C 110.1
C29B C28B H28D 110.1
C27B C28B H28D 110.1
H28C C28B H28D 108.4
C30B C29B C28B 111(4)
C30B C29B H29C 109.5
C28B C29B H29C 109.5
C30B C29B H29D 109.5
C28B C29B H29D 109.5
H29C C29B H29D 108.1
C29B C30B N3 114(3)
C29B C30B H30C 108.7
N3 C30B H30C 108.7
C29B C30B H30D 108.7
N3 C30B H30D 108.7
H30C C30B H30D 107.6
C32 C31 H31A 109.5
C32 C31 H31B 109.5
H31A C31 H31B 109.5
C32 C31 H31C 109.5
H31A C31 H31C 109.5
H31B C31 H31C 109.5
C31 C32 C33 116(2)
C31 C32 H32A 108.3
C33 C32 H32A 108.3
C31 C32 H32B 108.3
C33 C32 H32B 108.3
H32A C32 H32B 107.4
C34 C33 C32 111.1(17)
C34 C33 H33A 109.4
C32 C33 H33A 109.4
C34 C33 H33B 109.4
C32 C33 H33B 109.4
H33A C33 H33B 108.0
N3 C34 C33 117.0(15)
N3 C34 H34A 108.0
C33 C34 H34A 108.0
N3 C34 H34B 108.0
C33 C34 H34B 108.0
H34A C34 H34B 107.3
C36 C35 H35A 109.5
C36 C35 H35B 109.5
H35A C35 H35B 109.5
C36 C35 H35C 109.5
H35A C35 H35C 109.5
H35B C35 H35C 109.5
C35 C36 C37 110(3)
C35 C36 H36A 109.8
C37 C36 H36A 109.8
C35 C36 H36B 109.8
C37 C36 H36B 109.8
H36A C36 H36B 108.2
C38 C37 C36 109(3)
C38 C37 H37A 110.0
C36 C37 H37A 110.0
C38 C37 H37B 110.0
C36 C37 H37B 110.0
H37A C37 H37B 108.3
C37 C38 N4B 117(2)
C37 C38 N4 117(2)
C37 C38 H38A 108.1
N4 C38 H38A 108.1
C37 C38 H38B 108.1
N4 C38 H38B 108.1
H38A C38 H38B 107.3
C50 N4 C43 111(3)
C50 N4 C39 105(3)
C43 N4 C39 114(4)
C50 N4 C38 109(2)
C43 N4 C38 103.5(19)
C39 N4 C38 115(4)
C40 C39 N4 118(4)
C40 C39 H39A 107.9
N4 C39 H39A 107.9
C40 C39 H39B 107.9
N4 C39 H39B 107.9
H39A C39 H39B 107.2
C39 C40 C41 107(4)
C39 C40 H40A 110.3
C41 C40 H40A 110.3
C39 C40 H40B 110.3
C41 C40 H40B 110.3
H40A C40 H40B 108.5
C42 C41 C40 110(4)
C42 C41 H41A 109.6
C40 C41 H41A 109.6
C42 C41 H41B 109.6
C40 C41 H41B 109.6
H41A C41 H41B 108.1
C41 C42 H42A 109.5
C41 C42 H42B 109.5
H42A C42 H42B 109.5
C41 C42 H42C 109.5
H42A C42 H42C 109.5
H42B C42 H42C 109.5
C50 N4B C43 111(3)
C50 N4B C39B 113(2)
C43 N4B C39B 112(3)
C50 N4B C38 109(2)
C43 N4B C38 103.5(19)
C39B N4B C38 108(3)
C40B C39B N4B 117(3)
C40B C39B H39C 108.0
N4B C39B H39C 108.0
C40B C39B H39D 108.0
N4B C39B H39D 108.0
H39C C39B H39D 107.2
C39B C40B C41B 108(3)
C39B C40B H40C 110.1
C41B C40B H40C 110.1
C39B C40B H40D 110.1
C41B C40B H40D 110.1
H40C C40B H40D 108.4
C40B C41B C42B 115(4)
C40B C41B H41C 108.5
C42B C41B H41C 108.5
C40B C41B H41D 108.5
C42B C41B H41D 108.5
H41C C41B H41D 107.5
C41B C42B H42D 109.5
C41B C42B H42E 109.5
H42D C42B H42E 109.5
C41B C42B H42F 109.5
H42D C42B H42F 109.5
H42E C42B H42F 109.5
N4B C43 C44 106(2)
N4 C43 C44 106(2)
N4 C43 H43A 110.5
C44 C43 H43A 110.5
N4 C43 H43B 110.5
C44 C43 H43B 110.5
H43A C43 H43B 108.7
C45 C44 C43 104(2)
C45 C44 H44A 110.9
C43 C44 H44A 110.9
C45 C44 H44B 110.9
C43 C44 H44B 110.9
H44A C44 H44B 109.0
C44 C45 C46 112(3)
C44 C45 H45A 109.3
C46 C45 H45A 109.3
C44 C45 H45B 109.3
C46 C45 H45B 109.3
H45A C45 H45B 107.9
C45 C46 H46A 109.5
C45 C46 H46B 109.5
H46A C46 H46B 109.5
C45 C46 H46C 109.5
H46A C46 H46C 109.5
H46B C46 H46C 109.5
C48 C47 H47A 109.5
C48 C47 H47B 109.5
H47A C47 H47B 109.5
C48 C47 H47C 109.5
H47A C47 H47C 109.5
H47B C47 H47C 109.5
C47 C48 C49 112(4)
C47 C48 H48A 109.1
C49 C48 H48A 109.1
C47 C48 H48B 109.1
C49 C48 H48B 109.1
H48A C48 H48B 107.9
C50 C49 C48 112(3)
C50 C49 H49A 109.3
C48 C49 H49A 109.3
C50 C49 H49B 109.3
C48 C49 H49B 109.3
H49A C49 H49B 107.9
C49 C50 N4 116(3)
C49 C50 N4B 116(3)
C49 C50 H50A 108.2
N4 C50 H50A 108.2
C49 C50 H50B 108.2
N4 C50 H50B 108.2
H50A C50 H50B 107.3

loop_
_geom_bond_atom_site_label_1
_geom_bond_atom_site_label_2
_geom_bond_distance
Mo1 O15 1.668(11)
Mo1 O14 1.867(12)
Mo1 O17 1.902(12)
Mo1 O8 1.926(12)
Mo1 O18 1.938(12)
Mo1 O13 2.314(9)
Mo2 O11 1.702(10)
Mo2 O12 1.862(13)
Mo2 O3 1.880(15)
Mo2 O9 1.904(11)
Mo2 O10 1.950(11)
Mo2 O13 2.337(9)
Mo3 O4 1.664(12)
Mo3 O10 1.898(11)
Mo3 O2 1.906(13)
Mo3 O5 1.913(12)
Mo3 O17 1.930(11)
Mo3 O13 2.323(11)
Mo4 N1 1.734(16)
Mo4 O8 1.913(11)
Mo4 O5 1.921(12)
Mo4 O12 1.967(10)
Mo4 O6 1.983(12)
Mo4 O13 2.234(10)
Mo5 O1 1.618(14)
Mo5 O2 1.911(13)
Mo5 O3 1.949(13)
Mo5 O16 1.951(13)
Mo5 O14 1.957(11)
Mo5 O13 2.342(10)
Mo6 O7 1.678(12)
Mo6 O6 1.862(14)
Mo6 O16 1.897(15)
Mo6 O18 1.909(12)
Mo6 O9 1.963(11)
Mo6 O13 2.327(11)
N1 C1 1.32(2)
C1 C6 1.39(3)
C1 C2 1.41(3)
C2 C3 1.37(3)
C2 H2 0.9500
C3 C4 1.30(3)
C3 H3 0.9500
C4 C5 1.42(3)
C4 C7 1.43(3)
C5 C6 1.41(3)
C5 H5 0.9500
C6 H6 0.9500
C7 C8 1.23(3)
C8 C9 1.44(3)
C9 C10 1.39(3)
C9 C14 1.40(3)
C10 C11 1.34(3)
C10 H10 0.9500
C11 C12 1.39(3)
C11 H11 0.9500
C12 C13 1.33(3)
C12 N2 1.42(3)
C13 C14 1.38(3)
C13 H13 0.9500
C14 H14 0.9500
N2 C18 1.41(2)
N2 C15 1.41(2)
C15 C16 1.33(3)
C15 H15 0.9500
C16 C17 1.44(4)
C16 H16 0.9500
C17 C18 1.33(3)
C17 H17 0.9500
C18 H18 0.9500
N3 C22 1.49(2)
N3 C23 1.49(2)
N3 C34 1.51(2)
N3 C30 1.51(3)
N3 C30B 1.51(3)
C19 C20 1.49(3)
C19 H19A 0.9800
C19 H19B 0.9800
C19 H19C 0.9800
C20 C21 1.55(3)
C20 H20A 0.9900
C20 H20B 0.9900
C21 C22 1.52(3)
C21 H21A 0.9900
C21 H21B 0.9900
C22 H22A 0.9900
C22 H22B 0.9900
C23 C24 1.51(3)
C23 H23A 0.9900
C23 H23B 0.9900
C24 C25 1.48(3)
C24 H24A 0.9900
C24 H24B 0.9900
C25 C26 1.54(3)
C25 H25A 0.9900
C25 H25B 0.9900
C26 H26A 0.9800
C26 H26B 0.9800
C26 H26C 0.9800
C27 C28 1.59(2)
C27 H27A 0.9800
C27 H27B 0.9800
C27 H27C 0.9800
C28 C29 1.59(4)
C28 H28A 0.9900
C28 H28B 0.9900
C29 C30 1.50(3)
C29 H29A 0.9900
C29 H29B 0.9900
C30 H30A 0.9900
C30 H30B 0.9900
C27B C28B 1.60(2)
C27B H27D 0.9800
C27B H27E 0.9800
C27B H27F 0.9800
C28B C29B 1.59(4)
C28B H28C 0.9900
C28B H28D 0.9900
C29B C30B 1.50(3)
C29B H29C 0.9900
C29B H29D 0.9900
C30B H30C 0.9900
C30B H30D 0.9900
C31 C32 1.48(3)
C31 H31A 0.9800
C31 H31B 0.9800
C31 H31C 0.9800
C32 C33 1.54(3)
C32 H32A 0.9900
C32 H32B 0.9900
C33 C34 1.53(3)
C33 H33A 0.9900
C33 H33B 0.9900
C34 H34A 0.9900
C34 H34B 0.9900
C35 C36 1.56(3)
C35 H35A 0.9800
C35 H35B 0.9800
C35 H35C 0.9800
C36 C37 1.57(4)
C36 H36A 0.9900
C36 H36B 0.9900
C37 C38 1.54(4)
C37 H37A 0.9900
C37 H37B 0.9900
C38 N4B 1.56(3)
C38 N4 1.56(3)
C38 H38A 0.9900
C38 H38B 0.9900
N4 C50 1.51(3)
N4 C43 1.52(3)
N4 C39 1.54(4)
C39 C40 1.41(4)
C39 H39A 0.9900
C39 H39B 0.9900
C40 C41 1.49(4)
C40 H40A 0.9900
C40 H40B 0.9900
C41 C42 1.48(4)
C41 H41A 0.9900
C41 H41B 0.9900
C42 H42A 0.9800
C42 H42B 0.9800
C42 H42C 0.9800
N4B C50 1.51(3)
N4B C43 1.52(3)
N4B C39B 1.54(3)
C39B C40B 1.41(4)
C39B H39C 0.9900
C39B H39D 0.9900
C40B C41B 1.47(3)
C40B H40C 0.9900
C40B H40D 0.9900
C41B C42B 1.47(4)
C41B H41C 0.9900
C41B H41D 0.9900
C42B H42D 0.9800
C42B H42E 0.9800
C42B H42F 0.9800
C43 C44 1.60(2)
C43 H43A 0.9900
C43 H43B 0.9900
C44 C45 1.52(2)
C44 H44A 0.9900
C44 H44B 0.9900
C45 C46 1.55(2)
C45 H45A 0.9900
C45 H45B 0.9900
C46 H46A 0.9800
C46 H46B 0.9800
C46 H46C 0.9800
C47 C48 1.56(4)
C47 H47A 0.9800
C47 H47B 0.9800
C47 H47C 0.9800
C48 C49 1.56(4)
C48 H48A 0.9900
C48 H48B 0.9900
C49 C50 1.51(4)
C49 H49A 0.9900
C49 H49B 0.9900
C50 H50A 0.9900
C50 H50B 0.9900
